data_7232950
loop_
_publ_author_name
'Zhang, Yu-Zhen'
'Mo, Zu-Yu'
'Wang, Heng-Shan'
'Wen, Xiao-An'
'Tang, Hai-Tao'
'Pan, Ying-Ming'

_publ_section_title
;
 Electrochemically enabled chemoselective sulfonylation and hydrazination
 of indoles
;
_journal_issue 14
_journal_name_full 'Green Chemistry'
_journal_page_first 3807
_journal_paper_doi 10.1039/C9GC01201J
_journal_volume 21
_journal_year 2019
_chemical_formula_moiety 'C22 H21 N3 O4 S2'
_chemical_formula_sum 'C22 H21 N3 O4 S2'
_chemical_formula_weight 455.54
_space_group_crystal_system triclinic
_space_group_IT_number 2
_space_group_name_Hall '-P 1'
_space_group_name_H-M_alt 'P -1'
_symmetry_space_group_name_Hall '-P 1'
_symmetry_space_group_name_H-M 'P -1'
_atom_sites_solution_hydrogens mixed
_atom_sites_solution_primary dual
_audit_creation_date 2019-01-27
_audit_creation_method
;
Olex2 1.2
(compiled 2018.05.29 svn.r3508 for OlexSys, GUI svn.r5506)
;
_audit_update_record
;
2019-02-17 deposited with the CCDC.    2019-06-26 downloaded from the CCDC.
;
_cell_angle_alpha 77.758(6)
_cell_angle_beta 85.300(6)
_cell_angle_gamma 72.021(7)
_cell_formula_units_Z 4
_cell_length_a 12.0153(10)
_cell_length_b 12.5845(10)
_cell_length_c 15.2028(9)
_cell_measurement_reflns_used 5166
_cell_measurement_temperature 293.75(10)
_cell_measurement_theta_max 73.9390
_cell_measurement_theta_min 2.9500
_cell_volume 2136.5(3)
_computing_cell_refinement 'CrysAlisPro 1.171.38.43f (Rigaku OD, 2015)'
_computing_data_collection 'CrysAlisPro 1.171.38.43f (Rigaku OD, 2015)'
_computing_data_reduction 'CrysAlisPro 1.171.38.43f (Rigaku OD, 2015)'
_computing_molecular_graphics 'Olex2 (Dolomanov et al., 2009)'
_computing_publication_material 'Olex2 (Dolomanov et al., 2009)'
_computing_structure_refinement 'ShelXL (Sheldrick, 2015)'
_computing_structure_solution 'ShelXT (Sheldrick, 2015)'
_diffrn_ambient_environment air
_diffrn_ambient_temperature 293.75(10)
_diffrn_detector 'CCD plate'
_diffrn_detector_area_resol_mean 5.2684
_diffrn_detector_type AtlasS2
_diffrn_measured_fraction_theta_full 0.996
_diffrn_measured_fraction_theta_max 0.962
_diffrn_measurement_details
;
List of Runs (angles in degrees, time in seconds):

  # Type    Start    End  Width  t~exp~   \w     \q     \k     \f   Frames
#--------------------------------------------------------------------------
  1  \w    -57.00  33.00   1.00    1.00    --  -39.92  57.00-150.00   90
  2  \w    -95.00  -2.00   1.00    1.00    --  -39.92 125.00-120.00   93
  3  \w     47.00  96.00   1.00    1.00    --   39.92-125.00  60.00   49
  4  \w     38.00 124.00   1.00    1.00    --  108.83 -61.00   0.00   86
  5  \w     75.00 102.00   1.00    1.00    --  108.83 -94.00 -30.00   27
  6  \w     69.00  99.00   1.00    1.00    --  108.83 -94.00   0.00   30
  7  \w     54.00 121.00   1.00    1.00    --  108.83-125.00 -60.00   67
  8  \w     42.00 135.00   1.00    1.00    --  108.83 -61.00-120.00   93
  9  \w     81.00 149.00   1.00    1.00    --  108.83  30.00 -30.00   68
 10  \w    139.00 166.00   1.00    1.00    --  108.83  45.00 -90.00   27
 11  \w     83.00 125.00   1.00    1.00    --  108.83  45.00 -90.00   42
 12  \w     33.00 137.00   1.00    1.00    --  108.83 -30.00  90.00  104
 13  \w     78.00 117.00   1.00    1.00    --  108.83-125.00 150.00   39
 14  \w     33.00 138.00   1.00    1.00    --  108.83 -77.00 120.00  105
 15  \w     27.00 158.00   1.00    1.00    --  108.83 -15.00 -60.00  131
 16  \w   -113.00 -23.00   1.00    1.00    --  -39.92 -37.00 -30.00   90
 17  \w   -114.00 -16.00   1.00    1.00    --  -39.92 -37.00  60.00   98
;
_diffrn_measurement_device 'four-circle diffractometer'
_diffrn_measurement_device_type 'SuperNova, Dual, Cu at zero, AtlasS2'
_diffrn_measurement_method '\w scans'
_diffrn_orient_matrix_type 'CrysAlisPro convention (1999,Acta A55,543-557)'
_diffrn_orient_matrix_UB_11 0.1331287000
_diffrn_orient_matrix_UB_12 -0.0289695000
_diffrn_orient_matrix_UB_13 0.0103647000
_diffrn_orient_matrix_UB_21 0.0048380000
_diffrn_orient_matrix_UB_22 -0.1213031000
_diffrn_orient_matrix_UB_23 0.0501096000
_diffrn_orient_matrix_UB_31 0.0207329000
_diffrn_orient_matrix_UB_32 -0.0409807000
_diffrn_orient_matrix_UB_33 -0.0902053000
_diffrn_radiation_monochromator mirror
_diffrn_radiation_probe x-ray
_diffrn_radiation_type CuK\a
_diffrn_radiation_wavelength 1.54184
_diffrn_reflns_av_R_equivalents 0.0435
_diffrn_reflns_av_unetI/netI 0.0607
_diffrn_reflns_Laue_measured_fraction_full 0.996
_diffrn_reflns_Laue_measured_fraction_max 0.962
_diffrn_reflns_limit_h_max 14
_diffrn_reflns_limit_h_min -14
_diffrn_reflns_limit_k_max 10
_diffrn_reflns_limit_k_min -15
_diffrn_reflns_limit_l_max 16
_diffrn_reflns_limit_l_min -18
_diffrn_reflns_number 14728
_diffrn_reflns_point_group_measured_fraction_full 0.996
_diffrn_reflns_point_group_measured_fraction_max 0.962
_diffrn_reflns_theta_full 67.684
_diffrn_reflns_theta_max 74.597
_diffrn_reflns_theta_min 2.975
_diffrn_source 'micro-focus sealed X-ray tube'
_diffrn_source_type 'SuperNova (Cu) X-ray Source'
_exptl_absorpt_coefficient_mu 2.559
_exptl_absorpt_correction_T_max 1.00000
_exptl_absorpt_correction_T_min 0.76859
_exptl_absorpt_correction_type multi-scan
_exptl_absorpt_process_details
;
CrysAlisPro 1.171.38.43f (Rigaku Oxford Diffraction, 2015)
Empirical absorption correction using spherical harmonics,
 implemented in SCALE3 ABSPACK scaling algorithm.
;
_exptl_crystal_colour colourless
_exptl_crystal_colour_primary colourless
_exptl_crystal_density_diffrn 1.416
_exptl_crystal_description block
_exptl_crystal_F_000 952
_exptl_crystal_size_max 0.12
_exptl_crystal_size_mid 0.1
_exptl_crystal_size_min 0.08
_refine_diff_density_max 0.739
_refine_diff_density_min -0.716
_refine_diff_density_rms 0.160
_refine_ls_extinction_method none
_refine_ls_goodness_of_fit_ref 1.051
_refine_ls_hydrogen_treatment mixed
_refine_ls_matrix_type full
_refine_ls_number_parameters 567
_refine_ls_number_reflns 8394
_refine_ls_number_restraints 0
_refine_ls_restrained_S_all 1.051
_refine_ls_R_factor_all 0.0870
_refine_ls_R_factor_gt 0.0740
_refine_ls_shift/su_max 0.001
_refine_ls_shift/su_mean 0.000
_refine_ls_structure_factor_coef Fsqd
_refine_ls_weighting_details 'w=1/[\s^2^(Fo^2^)+(0.0598P)^2^+46.8060P] where P=(Fo^2^+2Fc^2^)/3'
_refine_ls_weighting_scheme calc
_refine_ls_wR_factor_gt 0.1433
_refine_ls_wR_factor_ref 0.1891
_reflns_Friedel_coverage 0.000
_reflns_number_gt 7050
_reflns_number_total 8394
_reflns_threshold_expression 'I > 2\s(I)'
_cod_data_source_file c9gc01201j2.cif
_cod_data_source_block 181225
_cod_depositor_comments 'Adding full bibliography for 7232950.cif.'
_cod_database_code 7232950
_shelx_shelxl_version_number 2018/3
_shelx_space_group_comment
;
The symmetry employed for this shelxl refinement is uniquely defined
by the following loop, which should always be used as a source of
symmetry information in preference to the above space-group names.
They are only intended as comments.
;
_shelx_estimated_absorpt_t_max 0.821
_shelx_estimated_absorpt_t_min 0.749
_reflns_odcompleteness_completeness 99.67
_reflns_odcompleteness_iscentric 1
_reflns_odcompleteness_theta 66.97
_olex2_refinement_description
;
1. Fixed Uiso
 At 1.2 times of:
  All C(H) groups, All N(H) groups
 At 1.5 times of:
  All C(H,H,H) groups
2.a Aromatic/amide H refined with riding coordinates:
 N3B(H3B), N1(H1), N1B(H1B), N2B(H2B), N2(H2), C13B(H13B), C3(H3A), C19B(H19B),
  C2(H2A), C5(H5), C15B(H15B), C21(H21), C21B(H21B), C11(H11), C14(H14),
 C17B(H17B), C12B(H12B), C10(H10), C14B(H14B), C19(H19), C18B(H18B), C17(H17),
 C12(H12), C4(H4), C2B(H2BA), C18(H18), C6B(H6B), C4B(H4B), C5B(H5B)
2.b Idealised Me refined as rotating group:
 C15(H15A,H15C,H15D), C22B(H22A,H22B,H22C), C22(H22D,H22E,H22F), C7B(H7BA,H7BB,
 H7BC)
;
_olex2_date_sample_data_collection 2019-01-25
_olex2_submission_special_instructions 'No special instructions were received'
_oxdiff_exptl_absorpt_empirical_details
;
Empirical correction (ABSPACK) includes:
- Absorption correction using spherical harmonics
- Frame scaling
;
_oxdiff_exptl_absorpt_empirical_full_max 1.504
_oxdiff_exptl_absorpt_empirical_full_min 0.488

loop_
_space_group_symop_operation_xyz
'x, y, z'
'-x, -y, -z'

loop_
_atom_site_label
_atom_site_type_symbol
_atom_site_fract_x
_atom_site_fract_y
_atom_site_fract_z
_atom_site_U_iso_or_equiv
_atom_site_adp_type
_atom_site_occupancy
_atom_site_site_symmetry_order
_atom_site_calc_flag
_atom_site_refinement_flags_posn
S2B S 0.34487(10) 0.46458(10) -0.09976(7) 0.0225(3) Uani 1 1 d .
S1 S 0.30929(10) 0.54561(10) 0.38206(7) 0.0223(3) Uani 1 1 d .
S1B S 0.44326(11) 0.20292(10) 0.24097(8) 0.0251(3) Uani 1 1 d .
S2 S 0.20285(11) 0.81331(10) 0.64184(8) 0.0270(3) Uani 1 1 d .
O3B O 0.4382(3) 0.3572(3) -0.0898(2) 0.0282(9) Uani 1 1 d .
O2 O 0.2986(3) 0.6658(3) 0.3606(2) 0.0271(9) Uani 1 1 d .
O1 O 0.3843(3) 0.4714(3) 0.3260(2) 0.0270(9) Uani 1 1 d .
O4B O 0.3441(3) 0.5476(3) -0.1815(2) 0.0272(9) Uani 1 1 d .
O3 O 0.2302(3) 0.8537(3) 0.7169(2) 0.0338(10) Uani 1 1 d .
O2B O 0.3180(3) 0.2417(3) 0.2389(3) 0.0354(10) Uani 1 1 d .
O4 O 0.1106(3) 0.7627(3) 0.6488(3) 0.0338(10) Uani 1 1 d .
O1B O 0.5032(3) 0.1710(3) 0.3250(2) 0.0318(10) Uani 1 1 d .
N3B N 0.3568(3) 0.5291(3) 0.1356(3) 0.0233(10) Uani 1 1 d .
H3B H 0.371449 0.507409 0.192095 0.028 Uiso 1 1 calc R
N1 N 0.3802(3) 0.4872(3) 0.6353(3) 0.0227(10) Uani 1 1 d .
H1 H 0.380911 0.508899 0.685146 0.027 Uiso 1 1 calc R
N1B N 0.4906(3) 0.3078(3) 0.1850(3) 0.0227(10) Uani 1 1 d .
H1B H 0.536354 0.335155 0.207873 0.027 Uiso 1 1 calc R
N2B N 0.4502(4) 0.3485(3) 0.0972(3) 0.0236(10) Uani 1 1 d .
H2B H 0.463214 0.304585 0.058802 0.028 Uiso 1 1 calc R
N2 N 0.3179(4) 0.6729(3) 0.5451(3) 0.0253(10) Uani 1 1 d .
H2 H 0.294004 0.717192 0.494515 0.030 Uiso 1 1 calc R
N3 N 0.3271(4) 0.7160(4) 0.6207(3) 0.0278(11) Uani 1 1 d .
C8B C 0.3887(4) 0.4620(4) 0.0748(3) 0.0200(10) Uani 1 1 d .
C6 C 0.3968(4) 0.3751(4) 0.5337(3) 0.0219(11) Uani 1 1 d .
C8 C 0.3486(4) 0.5576(4) 0.5551(3) 0.0215(11) Uani 1 1 d .
C11B C 0.2966(4) 0.6390(4) 0.0938(3) 0.0239(12) Uani 1 1 d .
C1 C 0.4111(4) 0.3752(4) 0.6253(3) 0.0220(11) Uani 1 1 d .
C9 C 0.1674(4) 0.5325(4) 0.3774(3) 0.0234(12) Uani 1 1 d .
C13B C 0.1904(5) 0.8336(5) 0.0714(3) 0.0333(15) Uani 1 1 d .
H13B H 0.155539 0.899559 0.094002 0.040 Uiso 1 1 calc R
C16B C 0.2100(4) 0.4329(4) -0.0889(3) 0.0276(12) Uani 1 1 d .
C9B C 0.3492(4) 0.5234(4) -0.0092(3) 0.0217(11) Uani 1 1 d .
C7 C 0.3560(4) 0.4927(4) 0.4905(3) 0.0232(11) Uani 1 1 d .
C3 C 0.4880(4) 0.1746(4) 0.6561(4) 0.0284(13) Uani 1 1 d .
H3A H 0.520657 0.106513 0.695822 0.034 Uiso 1 1 calc R
C10B C 0.2875(4) 0.6399(4) 0.0014(3) 0.0230(11) Uani 1 1 d .
C19B C 0.0058(4) 0.3743(5) -0.0621(4) 0.0310(13) Uani 1 1 d .
H19B H -0.063256 0.354406 -0.055125 0.037 Uiso 1 1 calc R
C2 C 0.4579(4) 0.2756(4) 0.6869(3) 0.0265(12) Uani 1 1 d .
H2A H 0.468572 0.276746 0.746520 0.032 Uiso 1 1 calc R
C5 C 0.4266(4) 0.2715(4) 0.5053(3) 0.0254(12) Uani 1 1 d .
H5 H 0.416874 0.269342 0.445653 0.030 Uiso 1 1 calc R
C15B C 0.2314(4) 0.7411(4) -0.0572(4) 0.0283(13) Uani 1 1 d .
H15B H 0.226964 0.743787 -0.118416 0.034 Uiso 1 1 calc R
C21 C 0.1300(5) 0.9096(4) 0.4714(4) 0.0304(14) Uani 1 1 d .
H21 H 0.092424 0.853815 0.478169 0.036 Uiso 1 1 calc R
C21B C 0.1907(4) 0.3603(4) -0.0085(3) 0.0276(13) Uani 1 1 d .
H21B H 0.247360 0.332310 0.035637 0.033 Uiso 1 1 calc R
C11 C 0.0398(5) 0.4198(5) 0.3765(4) 0.0355(13) Uani 1 1 d .
H11 H 0.028461 0.350439 0.374818 0.043 Uiso 1 1 calc R
C14 C 0.0709(4) 0.6279(4) 0.3803(3) 0.0270(12) Uani 1 1 d .
H14 H 0.082233 0.697439 0.381473 0.032 Uiso 1 1 calc R
C17B C 0.1286(5) 0.4756(5) -0.1545(4) 0.0326(14) Uani 1 1 d .
H17B H 0.141997 0.522540 -0.207802 0.039 Uiso 1 1 calc R
C13 C -0.0423(4) 0.6200(5) 0.3815(4) 0.0301(13) Uani 1 1 d .
C12B C 0.2477(5) 0.7358(5) 0.1297(4) 0.0338(15) Uani 1 1 d .
H12B H 0.253406 0.734787 0.190579 0.041 Uiso 1 1 calc R
C16 C 0.1862(4) 0.9202(4) 0.5445(3) 0.0281(13) Uani 1 1 d .
C10 C 0.1528(5) 0.4278(5) 0.3747(4) 0.0318(14) Uani 1 1 d .
H10 H 0.217247 0.364498 0.371585 0.038 Uiso 1 1 calc R
C1B C 0.4924(5) 0.0900(4) 0.1823(3) 0.0272(12) Uani 1 1 d .
C14B C 0.1824(5) 0.8379(5) -0.0197(4) 0.0337(15) Uani 1 1 d .
H14B H 0.143760 0.906430 -0.056578 0.040 Uiso 1 1 calc R
C19 C 0.1859(5) 1.0671(5) 0.3818(4) 0.0376(16) Uani 1 1 d .
H19 H 0.186269 1.116881 0.327088 0.045 Uiso 1 1 calc R
C20B C 0.0880(5) 0.3304(5) 0.0052(4) 0.0329(14) Uani 1 1 d .
C18B C 0.0250(5) 0.4471(5) -0.1396(4) 0.0358(15) Uani 1 1 d .
H18B H -0.032962 0.477819 -0.182681 0.043 Uiso 1 1 calc R
C17 C 0.2422(5) 1.0032(5) 0.5372(4) 0.0345(14) Uani 1 1 d .
H17 H 0.280200 1.009089 0.586024 0.041 Uiso 1 1 calc R
C12 C -0.0545(4) 0.5124(5) 0.3809(3) 0.0324(13) Uani 1 1 d .
H12 H -0.129158 0.504434 0.383545 0.039 Uiso 1 1 calc R
C4 C 0.4706(5) 0.1721(5) 0.5670(4) 0.0324(14) Uani 1 1 d .
H4 H 0.489082 0.102427 0.549036 0.039 Uiso 1 1 calc R
C2B C 0.6109(5) 0.0350(5) 0.1796(4) 0.0371(15) Uani 1 1 d .
H2BA H 0.663461 0.061261 0.204023 0.044 Uiso 1 1 calc R
C18 C 0.2396(5) 1.0783(5) 0.4537(4) 0.0409(16) Uani 1 1 d .
H18 H 0.274728 1.135891 0.447506 0.049 Uiso 1 1 calc R
C6B C 0.4099(5) 0.0530(5) 0.1476(4) 0.0372(15) Uani 1 1 d .
H6B H 0.330241 0.090806 0.150836 0.045 Uiso 1 1 calc R
C15 C -0.1462(5) 0.7227(6) 0.3807(5) 0.0440(18) Uani 1 1 d .
H15A H -0.179682 0.722008 0.440254 0.066 Uiso 1 1 calc GR
H15C H -0.203329 0.721950 0.340377 0.066 Uiso 1 1 calc GR
H15D H -0.122428 0.790218 0.360806 0.066 Uiso 1 1 calc GR
C20 C 0.1302(5) 0.9828(5) 0.3879(4) 0.0350(15) Uani 1 1 d .
C22B C 0.0681(5) 0.2534(5) 0.0907(4) 0.0424(17) Uani 1 1 d .
H22A H -0.014075 0.272808 0.105390 0.064 Uiso 1 1 calc GR
H22B H 0.109687 0.262438 0.138550 0.064 Uiso 1 1 calc GR
H22C H 0.095791 0.175767 0.082979 0.064 Uiso 1 1 calc GR
C3B C 0.6512(6) -0.0609(5) 0.1397(4) 0.0432(18) Uani 1 1 d .
C4B C 0.5691(7) -0.0993(5) 0.1060(4) 0.0461(18) Uani 1 1 d .
H4B H 0.594765 -0.164776 0.081656 0.055 Uiso 1 1 calc R
C22 C 0.0754(6) 0.9696(6) 0.3065(4) 0.0451(18) Uani 1 1 d .
H22D H 0.131599 0.915441 0.276780 0.068 Uiso 1 1 calc GR
H22E H 0.051175 1.041861 0.265853 0.068 Uiso 1 1 calc GR
H22F H 0.008691 0.943189 0.325220 0.068 Uiso 1 1 calc GR
C5B C 0.4512(6) -0.0427(5) 0.1080(4) 0.0462(17) Uani 1 1 d .
H5B H 0.398831 -0.068360 0.082827 0.055 Uiso 1 1 calc R
C7B C 0.7795(7) -0.1226(6) 0.1371(6) 0.067(3) Uani 1 1 d .
H7BA H 0.808663 -0.110393 0.076305 0.100 Uiso 1 1 calc GR
H7BB H 0.791874 -0.202603 0.159183 0.100 Uiso 1 1 calc GR
H7BC H 0.820028 -0.094223 0.174278 0.100 Uiso 1 1 calc GR
H3 H 0.391(7) 0.731(7) 0.639(6) 0.08(3) Uiso 1 1 d .

loop_
_atom_site_aniso_label
_atom_site_aniso_U_11
_atom_site_aniso_U_22
_atom_site_aniso_U_33
_atom_site_aniso_U_23
_atom_site_aniso_U_13
_atom_site_aniso_U_12
S2B 0.0245(5) 0.0296(5) 0.0151(5) -0.0055(4) -0.0002(4) -0.0099(4)
S1 0.0202(5) 0.0316(5) 0.0164(5) -0.0052(4) -0.0016(4) -0.0090(4)
S1B 0.0272(5) 0.0264(5) 0.0210(5) -0.0038(4) 0.0024(4) -0.0084(4)
S2 0.0302(5) 0.0307(5) 0.0221(5) -0.0074(4) 0.0031(4) -0.0113(4)
O3B 0.0247(16) 0.0325(16) 0.0288(17) -0.0103(13) 0.0028(14) -0.0084(12)
O2 0.0252(15) 0.0339(16) 0.0213(16) -0.0021(13) 0.0003(13) -0.0100(12)
O1 0.0206(15) 0.0424(17) 0.0172(14) -0.0114(13) 0.0008(13) -0.0050(13)
O4B 0.0308(16) 0.0433(17) 0.0112(14) -0.0065(12) 0.0059(13) -0.0171(13)
O3 0.047(2) 0.0375(17) 0.0214(16) -0.0141(13) 0.0053(15) -0.0157(14)
O2B 0.0266(16) 0.0457(19) 0.037(2) -0.0081(16) 0.0086(15) -0.0170(13)
O4 0.0249(16) 0.0430(18) 0.0360(19) -0.0073(15) 0.0067(15) -0.0160(13)
O1B 0.042(2) 0.0297(16) 0.0203(16) -0.0069(13) -0.0016(15) -0.0045(14)
N3B 0.0247(18) 0.0295(18) 0.0158(17) -0.0027(14) -0.0017(15) -0.0094(14)
N1 0.0234(18) 0.0316(18) 0.0141(17) -0.0061(14) -0.0006(14) -0.0084(14)
N1B 0.0247(17) 0.0258(17) 0.0193(18) -0.0005(14) -0.0057(15) -0.0113(13)
N2B 0.0283(19) 0.0255(17) 0.0168(17) -0.0028(14) -0.0012(15) -0.0083(14)
N2 0.0292(19) 0.0287(18) 0.0170(18) -0.0037(15) -0.0048(16) -0.0066(15)
N3 0.032(2) 0.0309(19) 0.0217(19) -0.0082(15) -0.0015(16) -0.0083(15)
C8B 0.0211(18) 0.0281(19) 0.0147(19) -0.0043(16) 0.0026(16) -0.0139(14)
C6 0.0155(18) 0.029(2) 0.023(2) -0.0073(17) 0.0018(17) -0.0081(15)
C8 0.0164(19) 0.028(2) 0.019(2) -0.0036(17) -0.0009(17) -0.0060(16)
C11B 0.025(2) 0.025(2) 0.023(2) -0.0033(17) -0.0016(18) -0.0090(16)
C1 0.0149(18) 0.029(2) 0.024(2) -0.0049(17) 0.0028(17) -0.0092(15)
C9 0.0167(19) 0.037(2) 0.017(2) -0.0019(18) 0.0000(17) -0.0107(16)
C13B 0.042(3) 0.028(2) 0.023(2) -0.0107(18) -0.002(2) 0.004(2)
C16B 0.025(2) 0.037(2) 0.025(2) -0.0146(18) 0.0085(18) -0.0122(17)
C9B 0.024(2) 0.034(2) 0.0091(18) -0.0051(16) 0.0042(16) -0.0125(16)
C7 0.0187(18) 0.038(2) 0.019(2) -0.0128(16) 0.0035(16) -0.0137(15)
C3 0.026(2) 0.028(2) 0.028(2) 0.0001(19) 0.000(2) -0.0071(18)
C10B 0.0215(19) 0.035(2) 0.016(2) -0.0042(17) -0.0004(17) -0.0135(15)
C19B 0.022(2) 0.043(3) 0.031(3) -0.011(2) 0.003(2) -0.0135(18)
C2 0.018(2) 0.040(2) 0.022(2) -0.0050(19) -0.0030(18) -0.0099(17)
C5 0.022(2) 0.033(2) 0.023(2) -0.0084(18) 0.0015(18) -0.0087(17)
C15B 0.026(2) 0.036(2) 0.023(2) -0.0039(19) 0.0002(19) -0.0105(18)
C21 0.031(2) 0.021(2) 0.036(3) -0.0032(19) -0.001(2) -0.0051(18)
C21B 0.022(2) 0.034(2) 0.026(2) -0.0026(19) -0.0029(19) -0.0105(17)
C11 0.036(2) 0.045(2) 0.035(3) -0.004(2) -0.011(2) -0.0254(17)
C14 0.027(2) 0.035(2) 0.022(2) -0.0075(18) 0.0025(19) -0.0123(17)
C17B 0.033(2) 0.039(2) 0.028(2) -0.006(2) 0.002(2) -0.0148(19)
C13 0.025(2) 0.041(3) 0.024(2) -0.005(2) -0.0032(19) -0.0099(19)
C12B 0.042(3) 0.031(2) 0.026(2) -0.006(2) 0.000(2) -0.008(2)
C16 0.026(2) 0.031(2) 0.026(2) -0.0061(19) 0.0045(19) -0.0082(18)
C10 0.030(2) 0.036(2) 0.031(3) -0.006(2) -0.004(2) -0.0107(19)
C1B 0.036(2) 0.027(2) 0.020(2) -0.0071(17) 0.0003(19) -0.0108(17)
C14B 0.037(3) 0.029(2) 0.030(3) 0.000(2) -0.003(2) -0.007(2)
C19 0.038(3) 0.030(2) 0.039(3) -0.002(2) 0.010(2) -0.008(2)
C20B 0.033(2) 0.036(2) 0.032(3) -0.008(2) 0.000(2) -0.0124(19)
C18B 0.023(2) 0.057(3) 0.023(2) -0.004(2) -0.004(2) -0.008(2)
C17 0.033(2) 0.031(2) 0.040(3) -0.007(2) 0.000(2) -0.0109(19)
C12 0.024(2) 0.055(3) 0.023(2) -0.003(2) -0.0038(19) -0.0201(18)
C4 0.031(2) 0.029(2) 0.037(3) -0.009(2) -0.002(2) -0.0061(19)
C2B 0.045(3) 0.032(2) 0.036(3) -0.011(2) 0.010(2) -0.014(2)
C18 0.044(3) 0.030(2) 0.048(3) -0.004(2) 0.006(3) -0.015(2)
C6B 0.051(3) 0.034(2) 0.028(3) 0.002(2) -0.007(2) -0.019(2)
C15 0.026(3) 0.053(3) 0.050(3) -0.012(3) 0.003(3) -0.008(2)
C20 0.037(3) 0.031(3) 0.030(3) -0.006(2) 0.004(2) -0.002(2)
C22B 0.031(2) 0.058(3) 0.040(3) 0.002(3) 0.005(2) -0.024(2)
C3B 0.066(4) 0.032(3) 0.027(3) -0.009(2) 0.011(3) -0.010(3)
C4B 0.088(4) 0.031(2) 0.024(3) -0.009(2) -0.001(3) -0.023(2)
C22 0.052(3) 0.044(3) 0.032(3) -0.002(3) -0.002(3) -0.007(3)
C5B 0.080(4) 0.042(3) 0.024(2) -0.005(2) -0.015(3) -0.026(2)
C7B 0.076(5) 0.043(3) 0.077(5) -0.024(3) 0.021(4) -0.009(3)

loop_
_atom_type_symbol
_atom_type_description
_atom_type_scat_dispersion_real
_atom_type_scat_dispersion_imag
_atom_type_scat_source
C C 0.0181 0.0091 'International Tables Vol C Tables 4.2.6.8 and 6.1.1.4'
H H 0.0000 0.0000 'International Tables Vol C Tables 4.2.6.8 and 6.1.1.4'
N N 0.0311 0.0180 'International Tables Vol C Tables 4.2.6.8 and 6.1.1.4'
O O 0.0492 0.0322 'International Tables Vol C Tables 4.2.6.8 and 6.1.1.4'
S S 0.3331 0.5567 'International Tables Vol C Tables 4.2.6.8 and 6.1.1.4'

loop_
_geom_angle_atom_site_label_1
_geom_angle_atom_site_label_2
_geom_angle_atom_site_label_3
_geom_angle
O3B S2B C16B 107.7(2)
O3B S2B C9B 107.4(2)
O4B S2B O3B 117.5(2)
O4B S2B C16B 108.7(2)
O4B S2B C9B 109.4(2)
C9B S2B C16B 105.4(2)
O2 S1 O1 119.0(2)
O2 S1 C9 107.3(2)
O2 S1 C7 108.5(2)
O1 S1 C9 106.2(2)
O1 S1 C7 107.5(2)
C7 S1 C9 107.7(2)
O2B S1B O1B 120.7(2)
O2B S1B N1B 107.5(2)
O2B S1B C1B 108.0(3)
O1B S1B N1B 103.3(2)
O1B S1B C1B 109.2(2)
N1B S1B C1B 107.4(2)
O3 S2 N3 104.1(2)
O3 S2 C16 109.9(3)
O4 S2 O3 120.7(2)
O4 S2 N3 107.7(2)
O4 S2 C16 109.8(3)
N3 S2 C16 103.0(2)
C8B N3B H3B 125.1
C8B N3B C11B 109.8(4)
C11B N3B H3B 125.1
C8 N1 H1 125.0
C8 N1 C1 109.9(4)
C1 N1 H1 125.0
S1B N1B H1B 123.0
N2B N1B S1B 114.1(3)
N2B N1B H1B 123.0
N1B N2B H2B 121.5
C8B N2B N1B 117.0(4)
C8B N2B H2B 121.5
N3 N2 H2 121.6
C8 N2 H2 121.6
C8 N2 N3 116.9(4)
S2 N3 H3 111(5)
N2 N3 S2 111.6(3)
N2 N3 H3 128(5)
N3B C8B N2B 122.5(4)
N3B C8B C9B 110.1(4)
N2B C8B C9B 127.4(4)
C1 C6 C7 105.6(4)
C5 C6 C1 119.1(4)
C5 C6 C7 135.2(5)
N1 C8 N2 122.2(5)
N1 C8 C7 108.9(4)
N2 C8 C7 128.9(4)
N3B C11B C10B 108.2(4)
C12B C11B N3B 130.0(5)
C12B C11B C10B 121.7(4)
N1 C1 C6 107.9(4)
N1 C1 C2 129.9(5)
C2 C1 C6 122.0(5)
C14 C9 S1 118.7(4)
C10 C9 S1 120.5(4)
C10 C9 C14 120.8(5)
C12B C13B H13B 118.7
C12B C13B C14B 122.6(5)
C14B C13B H13B 118.7
C21B C16B S2B 116.8(4)
C17B C16B S2B 122.1(4)
C17B C16B C21B 121.1(5)
C8B C9B S2B 124.7(4)
C8B C9B C10B 106.9(4)
C10B C9B S2B 126.8(3)
C6 C7 S1 126.9(4)
C8 C7 S1 125.1(4)
C8 C7 C6 107.7(4)
C2 C3 H3A 119.2
C2 C3 C4 121.7(4)
C4 C3 H3A 119.2
C11B C10B C9B 105.0(4)
C15B C10B C11B 120.3(5)
C15B C10B C9B 134.7(5)
C20B C19B H19B 119.5
C18B C19B H19B 119.5
C18B C19B C20B 120.9(5)
C1 C2 H2A 121.3
C3 C2 C1 117.3(5)
C3 C2 H2A 121.3
C6 C5 H5 120.6
C4 C5 C6 118.9(5)
C4 C5 H5 120.6
C10B C15B H15B 121.4
C14B C15B C10B 117.1(5)
C14B C15B H15B 121.4
C16 C21 H21 119.9
C16 C21 C20 120.1(6)
C20 C21 H21 119.9
C16B C21B H21B 119.7
C20B C21B C16B 120.6(5)
C20B C21B H21B 119.7
C10 C11 H11 119.6
C12 C11 H11 119.6
C12 C11 C10 120.7(6)
C9 C14 H14 119.7
C13 C14 C9 120.6(5)
C13 C14 H14 119.7
C16B C17B H17B 121.0
C16B C17B C18B 118.0(5)
C18B C17B H17B 121.0
C14 C13 C12 117.4(5)
C14 C13 C15 121.0(5)
C12 C13 C15 121.6(5)
C11B C12B H12B 121.5
C13B C12B C11B 117.0(5)
C13B C12B H12B 121.5
C21 C16 S2 118.1(4)
C17 C16 S2 119.8(4)
C17 C16 C21 121.5(5)
C9 C10 H10 120.7
C11 C10 C9 118.5(5)
C11 C10 H10 120.7
C2B C1B S1B 118.2(5)
C2B C1B C6B 122.6(5)
C6B C1B S1B 118.9(4)
C13B C14B C15B 121.2(5)
C13B C14B H14B 119.4
C15B C14B H14B 119.4
C18 C19 H19 119.0
C18 C19 C20 122.1(5)
C20 C19 H19 119.0
C19B C20B C21B 117.8(5)
C19B C20B C22B 122.0(5)
C21B C20B C22B 120.3(5)
C19B C18B C17B 121.5(5)
C19B C18B H18B 119.2
C17B C18B H18B 119.2
C16 C17 H17 121.0
C16 C17 C18 118.1(6)
C18 C17 H17 121.0
C11 C12 C13 122.0(5)
C11 C12 H12 119.0
C13 C12 H12 119.0
C3 C4 H4 119.5
C5 C4 C3 121.0(5)
C5 C4 H4 119.5
C1B C2B H2BA 120.4
C1B C2B C3B 119.2(6)
C3B C2B H2BA 120.4
C19 C18 C17 120.4(6)
C19 C18 H18 119.8
C17 C18 H18 119.8
C1B C6B H6B 121.2
C5B C6B C1B 117.6(6)
C5B C6B H6B 121.2
C13 C15 H15A 109.5
C13 C15 H15C 109.5
C13 C15 H15D 109.5
H15A C15 H15C 109.5
H15A C15 H15D 109.5
H15C C15 H15D 109.5
C21 C20 C19 117.7(6)
C21 C20 C22 121.3(6)
C19 C20 C22 120.9(5)
C20B C22B H22A 109.5
C20B C22B H22B 109.5
C20B C22B H22C 109.5
H22A C22B H22B 109.5
H22A C22B H22C 109.5
H22B C22B H22C 109.5
C2B C3B C7B 120.0(7)
C4B C3B C2B 118.5(6)
C4B C3B C7B 121.5(6)
C3B C4B H4B 119.2
C5B C4B C3B 121.6(6)
C5B C4B H4B 119.2
C20 C22 H22D 109.5
C20 C22 H22E 109.5
C20 C22 H22F 109.5
H22D C22 H22E 109.5
H22D C22 H22F 109.5
H22E C22 H22F 109.5
C6B C5B H5B 119.8
C4B C5B C6B 120.4(7)
C4B C5B H5B 119.8
C3B C7B H7BA 109.5
C3B C7B H7BB 109.5
C3B C7B H7BC 109.5
H7BA C7B H7BB 109.5
H7BA C7B H7BC 109.5
H7BB C7B H7BC 109.5

loop_
_geom_bond_atom_site_label_1
_geom_bond_atom_site_label_2
_geom_bond_distance
S2B O3B 1.453(3)
S2B O4B 1.443(3)
S2B C16B 1.771(6)
S2B C9B 1.706(5)
S1 O2 1.445(4)
S1 O1 1.451(4)
S1 C9 1.771(5)
S1 C7 1.712(5)
S1B O2B 1.432(4)
S1B O1B 1.438(4)
S1B N1B 1.643(4)
S1B C1B 1.760(5)
S2 O3 1.441(4)
S2 O4 1.427(4)
S2 N3 1.670(4)
S2 C16 1.755(5)
N3B H3B 0.8600
N3B C8B 1.336(6)
N3B C11B 1.387(6)
N1 H1 0.8600
N1 C8 1.351(6)
N1 C1 1.380(6)
N1B H1B 0.8600
N1B N2B 1.394(5)
N2B H2B 0.8600
N2B C8B 1.373(6)
N2 H2 0.8600
N2 N3 1.397(6)
N2 C8 1.360(6)
N3 H3 0.93(9)
C8B C9B 1.381(6)
C6 C1 1.418(7)
C6 C7 1.433(6)
C6 C5 1.393(7)
C8 C7 1.386(7)
C11B C10B 1.415(7)
C11B C12B 1.385(7)
C1 C2 1.384(6)
C9 C14 1.393(6)
C9 C10 1.392(8)
C13B H13B 0.9300
C13B C12B 1.375(7)
C13B C14B 1.384(8)
C16B C21B 1.412(7)
C16B C17B 1.359(7)
C9B C10B 1.462(7)
C3 H3A 0.9300
C3 C2 1.380(8)
C3 C4 1.396(8)
C10B C15B 1.399(6)
C19B H19B 0.9300
C19B C20B 1.384(8)
C19B C18B 1.381(8)
C2 H2A 0.9300
C5 H5 0.9300
C5 C4 1.378(7)
C15B H15B 0.9300
C15B C14B 1.397(8)
C21 H21 0.9300
C21 C16 1.396(8)
C21 C20 1.401(7)
C21B H21B 0.9300
C21B C20B 1.385(8)
C11 H11 0.9300
C11 C10 1.389(8)
C11 C12 1.361(7)
C14 H14 0.9300
C14 C13 1.393(8)
C17B H17B 0.9300
C17B C18B 1.388(8)
C13 C12 1.408(9)
C13 C15 1.493(7)
C12B H12B 0.9300
C16 C17 1.389(8)
C10 H10 0.9300
C1B C2B 1.380(8)
C1B C6B 1.397(9)
C14B H14B 0.9300
C19 H19 0.9300
C19 C18 1.368(10)
C19 C20 1.403(9)
C20B C22B 1.498(8)
C18B H18B 0.9300
C17 H17 0.9300
C17 C18 1.408(8)
C12 H12 0.9300
C4 H4 0.9300
C2B H2BA 0.9300
C2B C3B 1.400(8)
C18 H18 0.9300
C6B H6B 0.9300
C6B C5B 1.397(9)
C15 H15A 0.9600
C15 H15C 0.9600
C15 H15D 0.9600
C20 C22 1.510(9)
C22B H22A 0.9600
C22B H22B 0.9600
C22B H22C 0.9600
C3B C4B 1.397(11)
C3B C7B 1.497(10)
C4B H4B 0.9300
C4B C5B 1.376(10)
C22 H22D 0.9600
C22 H22E 0.9600
C22 H22F 0.9600
C5B H5B 0.9300
C7B H7BA 0.9600
C7B H7BB 0.9600
C7B H7BC 0.9600

loop_
_smtbx_masks_void_nr
_smtbx_masks_void_average_x
_smtbx_masks_void_average_y
_smtbx_masks_void_average_z
_smtbx_masks_void_volume
_smtbx_masks_void_count_electrons
1 -0.016 0.195 0.788 8.2 0.0
2 0.016 0.805 0.212 8.2 0.0
